data_4506604
loop_
_publ_author_name
'Shi, Peng-fei'
'Chen, Zhi'
'Xiong, Gang'
'Shen, Bo'
'Sun, Jing-Zhe'
'Cheng, Peng'
'Zhao, Bin'

_publ_section_title
;
 Structures, Luminescence, and Magnetic Properties of Several
 Three-Dimensional Lanthanide--Organic Frameworks Comprising
 4-Carboxyphenoxy Acetic Acid
;
_journal_issue 11
_journal_name_full 'Crystal Growth &amp; Design'
_journal_page_first 5203
_journal_paper_doi 10.1021/cg300277m
_journal_volume 12
_journal_year 2012
_chemical_formula_sum 'C10 H8 Ho O8'
_chemical_formula_weight 421.09
_chemical_name_systematic
; 
 ? 
;
_space_group_IT_number 14
_symmetry_cell_setting monoclinic
_symmetry_space_group_name_Hall '-P 2ybc'
_symmetry_space_group_name_H-M 'P 1 21/c 1'
_atom_sites_solution_hydrogens geom
_atom_sites_solution_primary direct
_atom_sites_solution_secondary difmap
_audit_creation_method SHELXL-97
_cell_angle_alpha 90.00
_cell_angle_beta 97.081(11)
_cell_angle_gamma 90.00
_cell_formula_units_Z 4
_cell_length_a 7.3194(6)
_cell_length_b 7.0328(6)
_cell_length_c 23.502(2)
_cell_measurement_temperature 293(2)
_cell_measurement_theta_max 1.00000
_cell_measurement_theta_min 0.60061
_cell_volume 1200.56(18)
_computing_cell_refinement
;
CrysAlisPro, Oxford Diffraction Ltd.,
Version 1.171.33.48 (release 24-10-2009 CrysAlis171 .NET)
(compiled Otc 24 2009,21:23:06)
;
_computing_data_collection
;
CrysAlisPro, Oxford Diffraction Ltd.,
Version 1.171.33.48 (release 24-10-2009 CrysAlis171 .NET)
(compiled Otc 24 2009,21:23:06)
;
_computing_data_reduction
;
CrysAlisPro, Oxford Diffraction Ltd.,
Version 1.171.33.48 (release 24-10-2009 CrysAlis171 .NET)
(compiled Otc 24 2009,21:23:06)
;
_computing_molecular_graphics 'Bruker SHELXTL'
_computing_publication_material 'Bruker SHELXTL'
_computing_structure_refinement 'SHELXL-97 (Sheldrick, 1997)'
_computing_structure_solution 'SHELXS-97 (Sheldrick, 1990)'
_diffrn_ambient_temperature 293(2)
_diffrn_measured_fraction_theta_full 0.991
_diffrn_measured_fraction_theta_max 0.991
_diffrn_measurement_device_type 'SuperNova, Single source at offset), Eos'
_diffrn_measurement_method '\w scans'
_diffrn_radiation_monochromator graphite
_diffrn_radiation_source 'fine-focus sealed tube'
_diffrn_radiation_type MoK\a
_diffrn_radiation_wavelength 0.71073
_diffrn_reflns_av_R_equivalents 0.0273
_diffrn_reflns_av_sigmaI/netI 0.0349
_diffrn_reflns_limit_h_max 8
_diffrn_reflns_limit_h_min -5
_diffrn_reflns_limit_k_max 7
_diffrn_reflns_limit_k_min -8
_diffrn_reflns_limit_l_max 27
_diffrn_reflns_limit_l_min -27
_diffrn_reflns_number 4344
_diffrn_reflns_theta_full 25.01
_diffrn_reflns_theta_max 25.01
_diffrn_reflns_theta_min 2.80
_exptl_absorpt_coefficient_mu 6.623
_exptl_absorpt_correction_T_max 0.9508
_exptl_absorpt_correction_T_min 0.6296
_exptl_absorpt_correction_type multi-scan
_exptl_crystal_density_diffrn 2.330
_exptl_crystal_density_method 'not measured'
_exptl_crystal_F_000 796
_exptl_crystal_size_max 0.1
_exptl_crystal_size_mid 0.05
_exptl_crystal_size_min 0.02
_refine_diff_density_max 2.418
_refine_diff_density_min -1.543
_refine_diff_density_rms 0.217
_refine_ls_extinction_method none
_refine_ls_goodness_of_fit_ref 1.093
_refine_ls_hydrogen_treatment none
_refine_ls_matrix_type full
_refine_ls_number_parameters 172
_refine_ls_number_reflns 2097
_refine_ls_number_restraints 42
_refine_ls_restrained_S_all 1.082
_refine_ls_R_factor_all 0.0488
_refine_ls_R_factor_gt 0.0452
_refine_ls_shift/su_max 0.001
_refine_ls_shift/su_mean 0.000
_refine_ls_structure_factor_coef Fsqd
_refine_ls_weighting_details 'calc w=1/[\s^2^(Fo^2^)+(0.0000P)^2^+55.0000P] where P=(Fo^2^+2Fc^2^)/3'
_refine_ls_weighting_scheme calc
_refine_ls_wR_factor_gt 0.1011
_refine_ls_wR_factor_ref 0.1026
_reflns_number_gt 1969
_reflns_number_total 2097
_reflns_threshold_expression >2sigma(I)
_cod_data_source_file cg300277m_si_002.cif
_cod_data_source_block 5a
_cod_original_cell_volume 1200.59(18)
_cod_original_sg_symbol_H-M P21/c
_cod_database_code 4506604

loop_
_symmetry_equiv_pos_as_xyz
'x, y, z'
'-x, y+1/2, -z+1/2'
'-x, -y, -z'
'x, -y-1/2, z-1/2'

loop_
_atom_site_label
_atom_site_type_symbol
_atom_site_fract_x
_atom_site_fract_y
_atom_site_fract_z
_atom_site_U_iso_or_equiv
_atom_site_adp_type
_atom_site_occupancy
_atom_site_symmetry_multiplicity
_atom_site_calc_flag
_atom_site_refinement_flags
Ho1 Ho 0.77508(6) 1.17833(7) 0.493177(19) 0.00596(15) Uani 1 1 d .
O1 O 0.9033(9) 0.5974(10) 0.9583(3) 0.0105(15) Uani 1 1 d .
O2 O 1.0567(9) 0.8433(11) 0.9288(3) 0.0112(15) Uani 1 1 d U
O3 O 0.8399(12) 0.8833(13) 0.8337(4) 0.028(2) Uani 1 1 d .
O4 O 0.4438(10) 0.8835(10) 0.5791(3) 0.0134(16) Uani 1 1 d .
O5 O 0.7275(9) 0.9635(10) 0.5640(3) 0.0087(14) Uani 1 1 d U
O6 O 0.5245(9) 1.2861(10) 0.5380(3) 0.0113(15) Uani 1 1 d U
O7 O 0.9701(9) 1.2764(11) 0.4272(3) 0.0143(17) Uani 1 1 d .
C1 C 0.9204(13) 0.7268(14) 0.9215(4) 0.008(2) Uani 1 1 d U
C2 C 0.7865(15) 0.7324(16) 0.8683(5) 0.016(2) Uani 1 1 d .
H2A H 0.7879 0.6126 0.8479 0.019 Uiso 1 1 calc R
H2B H 0.6629 0.7539 0.8778 0.019 Uiso 1 1 calc R
C3 C 0.7709(16) 0.8862(19) 0.7770(5) 0.022(3) Uani 1 1 d .
C4 C 0.6260(16) 0.7751(17) 0.7530(5) 0.021(3) Uani 1 1 d .
H4 H 0.5667 0.6916 0.7753 0.026 Uiso 1 1 calc R
C5 C 0.5713(14) 0.7917(16) 0.6944(5) 0.016(2) Uani 1 1 d .
H5 H 0.4722 0.7199 0.6777 0.019 Uiso 1 1 calc R
C6 C 0.6625(15) 0.9152(16) 0.6595(5) 0.015(2) Uani 1 1 d .
C7 C 0.8038(17) 1.0224(18) 0.6851(5) 0.024(3) Uani 1 1 d .
H7 H 0.8665 1.1029 0.6628 0.029 Uiso 1 1 calc R
C8 C 0.8569(17) 1.015(2) 0.7442(6) 0.029(3) Uani 1 1 d .
H8 H 0.9489 1.0945 0.7614 0.035 Uiso 1 1 calc R
C9 C 0.6056(14) 0.9232(15) 0.5966(4) 0.010(2) Uani 1 1 d U
C10 C 0.5504(13) 1.5596(15) 0.4787(4) 0.009(2) Uani 1 1 d U
H7B H 1.0768 1.2283 0.4298 0.014 Uiso 1 1 d R
H7A H 0.9256 1.2793 0.3919 0.014 Uiso 1 1 d R
O8 O 0.6943(9) 1.4888(10) 0.4636(3) 0.0108(15) Uani 1 1 d U

loop_
_atom_site_aniso_label
_atom_site_aniso_U_11
_atom_site_aniso_U_22
_atom_site_aniso_U_33
_atom_site_aniso_U_23
_atom_site_aniso_U_13
_atom_site_aniso_U_12
Ho1 0.0044(2) 0.0060(2) 0.0076(2) 0.0007(2) 0.00075(15) 0.0020(2)
O1 0.012(4) 0.003(3) 0.018(4) -0.003(3) 0.009(3) -0.001(3)
O2 0.0112(17) 0.0110(17) 0.0114(17) 0.0003(10) 0.0013(10) -0.0001(10)
O3 0.034(5) 0.026(5) 0.021(4) 0.001(4) -0.006(4) -0.013(4)
O4 0.012(4) 0.008(4) 0.020(4) -0.002(3) -0.002(3) -0.005(3)
O5 0.0087(16) 0.0083(17) 0.0090(16) 0.0002(10) 0.0007(10) 0.0003(10)
O6 0.0115(17) 0.0108(18) 0.0115(17) 0.0003(10) 0.0012(10) 0.0003(10)
O7 0.009(3) 0.015(4) 0.019(4) 0.006(3) 0.004(3) 0.007(3)
C1 0.008(2) 0.008(2) 0.008(2) -0.0003(10) 0.0010(10) 0.0002(10)
C2 0.015(5) 0.015(6) 0.017(6) 0.002(5) -0.001(5) 0.003(5)
C3 0.021(6) 0.029(7) 0.015(6) 0.002(5) -0.001(5) 0.002(5)
C4 0.019(6) 0.018(7) 0.026(6) 0.003(5) 0.000(5) -0.009(5)
C5 0.012(5) 0.016(6) 0.018(5) -0.003(5) 0.000(4) -0.005(5)
C6 0.013(5) 0.014(6) 0.018(6) 0.001(5) -0.002(4) 0.009(5)
C7 0.029(7) 0.022(7) 0.020(6) 0.005(5) -0.001(5) -0.012(6)
C8 0.022(6) 0.032(8) 0.031(7) -0.001(6) -0.004(5) -0.007(6)
C9 0.010(2) 0.010(2) 0.010(2) -0.0001(10) 0.0011(10) 0.0003(10)
C10 0.009(2) 0.009(2) 0.009(2) 0.0000(10) 0.0013(10) 0.0000(10)
O8 0.0106(17) 0.0105(17) 0.0113(17) 0.0004(10) 0.0013(10) 0.0004(10)

loop_
_atom_type_symbol
_atom_type_description
_atom_type_scat_dispersion_real
_atom_type_scat_dispersion_imag
_atom_type_scat_source
C C 0.0033 0.0016 'International Tables Vol C Tables 4.2.6.8 and 6.1.1.4'
H H 0.0000 0.0000 'International Tables Vol C Tables 4.2.6.8 and 6.1.1.4'
Ho Ho -0.2175 4.6783 'International Tables Vol C Tables 4.2.6.8 and 6.1.1.4'
O O 0.0106 0.0060 'International Tables Vol C Tables 4.2.6.8 and 6.1.1.4'

loop_
_geom_angle_atom_site_label_1
_geom_angle_atom_site_label_2
_geom_angle_atom_site_label_3
_geom_angle
_geom_angle_site_symmetry_1
_geom_angle_site_symmetry_3
O4 Ho1 O5 105.3(3) 3_676 .
O4 Ho1 O7 89.6(3) 3_676 .
O5 Ho1 O7 146.2(2) . .
O4 Ho1 O1 81.6(3) 3_676 4_575
O5 Ho1 O1 79.2(2) . 4_575
O7 Ho1 O1 73.1(2) . 4_575
O4 Ho1 O8 79.9(3) 3_676 .
O5 Ho1 O8 140.3(2) . .
O7 Ho1 O8 71.4(2) . .
O1 Ho1 O8 139.8(2) 4_575 .
O4 Ho1 O6 82.9(3) 3_676 .
O5 Ho1 O6 72.1(2) . .
O7 Ho1 O6 140.9(2) . .
O1 Ho1 O6 142.3(2) 4_575 .
O8 Ho1 O6 69.5(2) . .
O4 Ho1 O2 159.5(3) 3_676 2_756
O5 Ho1 O2 82.7(2) . 2_756
O7 Ho1 O2 93.8(2) . 2_756
O1 Ho1 O2 118.7(2) 4_575 2_756
O8 Ho1 O2 82.1(2) . 2_756
O6 Ho1 O2 81.7(2) . 2_756
O4 Ho1 O1 146.5(2) 3_676 2_756
O5 Ho1 O1 75.2(2) . 2_756
O7 Ho1 O1 75.9(2) . 2_756
O1 Ho1 O1 65.5(3) 4_575 2_756
O8 Ho1 O1 121.7(2) . 2_756
O6 Ho1 O1 126.9(2) . 2_756
O2 Ho1 O1 53.4(2) 2_756 2_756
O4 Ho1 C1 173.2(3) 3_676 2_756
O5 Ho1 C1 75.1(3) . 2_756
O7 Ho1 C1 86.7(3) . 2_756
O1 Ho1 C1 91.9(3) 4_575 2_756
O8 Ho1 C1 104.2(3) . 2_756
O6 Ho1 C1 103.5(3) . 2_756
O2 Ho1 C1 26.9(3) 2_756 2_756
O1 Ho1 C1 26.7(3) 2_756 2_756
C1 O1 Ho1 154.9(7) . 4_576
C1 O1 Ho1 89.0(6) . 2_746
Ho1 O1 Ho1 114.5(3) 4_576 2_746
C1 O2 Ho1 96.4(6) . 2_746
C3 O3 C2 118.3(9) . .
C9 O4 Ho1 150.1(7) . 3_676
C9 O5 Ho1 139.2(6) . .
C10 O6 Ho1 118.2(6) 3_686 .
Ho1 O7 H7B 117.8 . .
Ho1 O7 H7A 117.4 . .
H7B O7 H7A 108.6 . .
O1 C1 O2 120.2(9) . .
O1 C1 C2 118.6(9) . .
O2 C1 C2 121.0(9) . .
O1 C1 Ho1 64.3(5) . 2_746
O2 C1 Ho1 56.7(5) . 2_746
C2 C1 Ho1 167.6(7) . 2_746
O3 C2 C1 107.4(9) . .
O3 C2 H2A 110.2 . .
C1 C2 H2A 110.2 . .
O3 C2 H2B 110.2 . .
C1 C2 H2B 110.2 . .
H2A C2 H2B 108.5 . .
O3 C3 C4 124.3(11) . .
O3 C3 C8 114.4(11) . .
C4 C3 C8 121.3(11) . .
C3 C4 C5 118.0(11) . .
C3 C4 H4 121.0 . .
C5 C4 H4 121.0 . .
C4 C5 C6 121.8(10) . .
C4 C5 H5 119.1 . .
C6 C5 H5 119.1 . .
C7 C6 C5 118.0(10) . .
C7 C6 C9 121.7(11) . .
C5 C6 C9 120.3(10) . .
C6 C7 C8 121.5(12) . .
C6 C7 H7 119.2 . .
C8 C7 H7 119.2 . .
C3 C8 C7 119.2(12) . .
C3 C8 H8 120.4 . .
C7 C8 H8 120.4 . .
O4 C9 O5 124.1(9) . .
O4 C9 C6 117.6(9) . .
O5 C9 C6 118.3(9) . .
O8 C10 O6 127.1(9) . 3_686
O8 C10 C10 116.6(11) . 3_686
O6 C10 C10 116.2(10) 3_686 3_686
C10 O8 Ho1 118.4(6) . .

loop_
_geom_bond_atom_site_label_1
_geom_bond_atom_site_label_2
_geom_bond_distance
_geom_bond_site_symmetry_2
Ho1 O4 2.229(7) 3_676
Ho1 O5 2.306(7) .
Ho1 O7 2.338(7) .
Ho1 O1 2.346(7) 4_575
Ho1 O8 2.345(7) .
Ho1 O6 2.350(7) .
Ho1 O2 2.380(7) 2_756
Ho1 O1 2.550(7) 2_756
Ho1 C1 2.829(10) 2_756
O1 C1 1.273(12) .
O1 Ho1 2.346(7) 4_576
O1 Ho1 2.550(7) 2_746
O2 C1 1.286(12) .
O2 Ho1 2.380(7) 2_746
O3 C3 1.367(14) .
O3 C2 1.420(14) .
O4 C9 1.237(12) .
O4 Ho1 2.229(7) 3_676
O5 C9 1.278(12) .
O6 C10 1.257(13) 3_686
O7 H7B 0.8463 .
O7 H7A 0.8536 .
C1 C2 1.491(14) .
C1 Ho1 2.829(10) 2_746
C2 H2A 0.9700 .
C2 H2B 0.9700 .
C3 C4 1.381(17) .
C3 C8 1.387(18) .
C4 C5 1.391(16) .
C4 H4 0.9300 .
C5 C6 1.418(16) .
C5 H5 0.9300 .
C6 C7 1.360(16) .
C6 C9 1.485(14) .
C7 C8 1.396(17) .
C7 H7 0.9300 .
C8 H8 0.9300 .
C10 O8 1.255(12) .
C10 O6 1.257(13) 3_686
C10 C10 1.559(19) 3_686

loop_
_geom_torsion_atom_site_label_1
_geom_torsion_atom_site_label_2
_geom_torsion_atom_site_label_3
_geom_torsion_atom_site_label_4
_geom_torsion
_geom_torsion_site_symmetry_1
_geom_torsion_site_symmetry_4
O4 Ho1 O5 C9 -64.1(10) 3_676 .
O7 Ho1 O5 C9 -177.3(9) . .
O1 Ho1 O5 C9 -142.2(10) 4_575 .
O8 Ho1 O5 C9 28.5(11) . .
O6 Ho1 O5 C9 13.1(9) . .
O2 Ho1 O5 C9 96.7(10) 2_756 .
O1 Ho1 O5 C9 150.6(10) 2_756 .
C1 Ho1 O5 C9 122.9(10) 2_756 .
O4 Ho1 O6 C10 -73.0(7) 3_676 3_686
O5 Ho1 O6 C10 178.4(7) . 3_686
O7 Ho1 O6 C10 7.5(9) . 3_686
O1 Ho1 O6 C10 -139.3(7) 4_575 3_686
O8 Ho1 O6 C10 8.8(7) . 3_686
O2 Ho1 O6 C10 93.4(7) 2_756 3_686
O1 Ho1 O6 C10 123.7(7) 2_756 3_686
C1 Ho1 O6 C10 109.2(7) 2_756 3_686
Ho1 O1 C1 O2 -170.1(10) 4_576 .
Ho1 O1 C1 O2 -9.8(9) 2_746 .
Ho1 O1 C1 C2 6(2) 4_576 .
Ho1 O1 C1 C2 166.4(8) 2_746 .
Ho1 O1 C1 Ho1 -160.3(15) 4_576 2_746
Ho1 O2 C1 O1 10.6(10) 2_746 .
Ho1 O2 C1 C2 -165.6(8) 2_746 .
C3 O3 C2 C1 162.7(10) . .
O1 C1 C2 O3 -177.7(9) . .
O2 C1 C2 O3 -1.4(14) . .
Ho1 C1 C2 O3 -77(4) 2_746 .
C2 O3 C3 C4 13.2(18) . .
C2 O3 C3 C8 -167.8(11) . .
O3 C3 C4 C5 -179.4(11) . .
C8 C3 C4 C5 1.7(19) . .
C3 C4 C5 C6 1.4(18) . .
C4 C5 C6 C7 -1.7(17) . .
C4 C5 C6 C9 177.3(10) . .
C5 C6 C7 C8 -0.9(19) . .
C9 C6 C7 C8 180.0(11) . .
O3 C3 C8 C7 176.7(12) . .
C4 C3 C8 C7 -4(2) . .
C6 C7 C8 C3 4(2) . .
Ho1 O4 C9 O5 7(2) 3_676 .
Ho1 O4 C9 C6 -170.6(10) 3_676 .
Ho1 O5 C9 O4 57.1(16) . .
Ho1 O5 C9 C6 -125.6(9) . .
C7 C6 C9 O4 -153.4(11) . .
C5 C6 C9 O4 27.5(15) . .
C7 C6 C9 O5 29.1(16) . .
C5 C6 C9 O5 -149.9(10) . .
O6 C10 O8 Ho1 -171.7(8) 3_686 .
C10 C10 O8 Ho1 6.2(14) 3_686 .
O4 Ho1 O8 C10 78.5(7) 3_676 .
O5 Ho1 O8 C10 -23.3(9) . .
O7 Ho1 O8 C10 171.5(8) . .
O1 Ho1 O8 C10 142.3(7) 4_575 .
O6 Ho1 O8 C10 -7.7(7) . .
O2 Ho1 O8 C10 -91.8(7) 2_756 .
O1 Ho1 O8 C10 -129.2(7) 2_756 .
C1 Ho1 O8 C10 -107.0(7) 2_756 .
